data_4125199
loop_
_publ_author_name
'Mukherjee, Debabrata'
'Osseili, Hassan'
'Spaniol, Thomas P.'
'Okuda, Jun'

_publ_section_title
;
 Alkali Metal Hydridotriphenylborates [(L)M][HBPh3] (M = Li, Na, K):
 Chemoselective Catalysts for Carbonyl and CO2 Hydroboration.
;
_journal_issue 34
_journal_name_full 'Journal of the American Chemical Society'
_journal_page_first 10790
_journal_page_last 10793
_journal_paper_doi 10.1021/jacs.6b06319
_journal_volume 138
_journal_year 2016
_chemical_formula_moiety 'C31 H46 B K N4 O2'
_chemical_formula_sum 'C31 H46 B K N4 O2'
_chemical_formula_weight 556.63
_chemical_name_systematic
;
 ?
;
_space_group_crystal_system monoclinic
_space_group_IT_number 14
_space_group_name_Hall '-P 2ybc'
_space_group_name_H-M_alt 'P 1 21/c 1'
_symmetry_space_group_name_Hall '-P 2ybc'
_symmetry_space_group_name_H-M 'P 1 21/c 1'
_atom_sites_solution_hydrogens mixed
_audit_creation_method SHELXL-2013
_cell_angle_alpha 90
_cell_angle_beta 102.244(4)
_cell_angle_gamma 90
_cell_formula_units_Z 4
_cell_length_a 9.570(2)
_cell_length_b 19.486(4)
_cell_length_c 17.762(4)
_cell_measurement_reflns_used 1398
_cell_measurement_temperature 100(2)
_cell_measurement_theta_max 19.29
_cell_measurement_theta_min 2.35
_cell_volume 3236.9(12)
_computing_cell_refinement 'Bruker SAINT'
_computing_data_collection 'Bruker APEX'
_computing_data_reduction 'Bruker SAINT'
_computing_molecular_graphics 'ORTEP-III (Farrugia, 1999)'
_computing_structure_refinement 'SHELXL-97 (Sheldrick, 1997)'
_computing_structure_solution 'SIR-92 (Altomare 1992)'
_diffrn_ambient_temperature 100(2)
_diffrn_measured_fraction_theta_full 1.000
_diffrn_measured_fraction_theta_max 0.996
_diffrn_measurement_device_type 'Bruker APEX-I CCD'
_diffrn_measurement_method '\w scans'
_diffrn_radiation_monochromator 'multilayer optics'
_diffrn_radiation_source microsource
_diffrn_radiation_type MoK\a
_diffrn_radiation_wavelength 0.71073
_diffrn_reflns_av_R_equivalents 0.1122
_diffrn_reflns_av_unetI/netI 0.0882
_diffrn_reflns_Laue_measured_fraction_full 1.000
_diffrn_reflns_Laue_measured_fraction_max 0.996
_diffrn_reflns_limit_h_max 11
_diffrn_reflns_limit_h_min -11
_diffrn_reflns_limit_k_max 23
_diffrn_reflns_limit_k_min -21
_diffrn_reflns_limit_l_max 21
_diffrn_reflns_limit_l_min -21
_diffrn_reflns_number 27023
_diffrn_reflns_point_group_measured_fraction_full 1.000
_diffrn_reflns_point_group_measured_fraction_max 0.996
_diffrn_reflns_theta_full 25.242
_diffrn_reflns_theta_max 25.453
_diffrn_reflns_theta_min 2.090
_exptl_absorpt_coefficient_mu 0.196
_exptl_absorpt_correction_T_max 0.7452
_exptl_absorpt_correction_T_min 0.5582
_exptl_absorpt_correction_type multi-scan
_exptl_absorpt_process_details 'SADABS Bruker'
_exptl_crystal_colour colourless
_exptl_crystal_density_diffrn 1.142
_exptl_crystal_description block
_exptl_crystal_F_000 1200
_exptl_crystal_size_max 0.380
_exptl_crystal_size_mid 0.170
_exptl_crystal_size_min 0.170
_refine_diff_density_max 0.367
_refine_diff_density_min -0.306
_refine_diff_density_rms 0.055
_refine_ls_extinction_method none
_refine_ls_goodness_of_fit_ref 1.037
_refine_ls_hydrogen_treatment mixed
_refine_ls_matrix_type full
_refine_ls_number_parameters 362
_refine_ls_number_reflns 5974
_refine_ls_number_restraints 0
_refine_ls_restrained_S_all 1.037
_refine_ls_R_factor_all 0.1024
_refine_ls_R_factor_gt 0.0585
_refine_ls_shift/su_max 0.000
_refine_ls_shift/su_mean 0.000
_refine_ls_structure_factor_coef Fsqd
_refine_ls_weighting_details 'w=1/[\s^2^(Fo^2^)+(0.0425P)^2^+1.3375P] where P=(Fo^2^+2Fc^2^)/3'
_refine_ls_weighting_scheme calc
_refine_ls_wR_factor_gt 0.1218
_refine_ls_wR_factor_ref 0.1410
_reflns_Friedel_coverage 0.000
_reflns_number_gt 3835
_reflns_number_total 5974
_reflns_threshold_expression 'I > 2\s(I)'
_cod_data_source_file ja6b06319_si_002.cif
_cod_data_source_block 9
_cod_depositor_comments 'Adding full bibliography for 4125195--4125199.cif.'
_cod_database_code 4125199
_shelx_space_group_comment
;
The symmetry employed for this shelxl refinement is uniquely defined
by the following loop, which should always be used as a source of
symmetry information in preference to the above space-group names.
They are only intended as comments.
;
_shelx_estimated_absorpt_t_min 0.929
_shelx_estimated_absorpt_t_max 0.967
_shelxl_version_number 2013-4

loop_
_space_group_symop_operation_xyz
'x, y, z'
'-x, y+1/2, -z+1/2'
'-x, -y, -z'
'x, -y-1/2, z-1/2'

loop_
_atom_site_label
_atom_site_type_symbol
_atom_site_fract_x
_atom_site_fract_y
_atom_site_fract_z
_atom_site_U_iso_or_equiv
_atom_site_adp_type
_atom_site_occupancy
_atom_site_site_symmetry_order
_atom_site_calc_flag
_atom_site_refinement_flags_posn
_atom_site_refinement_flags_adp
K1 K 0.21445(7) 0.03649(3) 0.19049(4) 0.02905(18) Uani 1 1 d . .
O1 O 0.1603(2) 0.15548(9) 0.10427(10) 0.0283(5) Uani 1 1 d . .
O2 O 0.1508(3) 0.06733(11) 0.02521(12) 0.0398(6) Uani 1 1 d . .
N1 N 0.3116(3) -0.07472(13) 0.11408(15) 0.0357(7) Uani 1 1 d . .
N2 N -0.0358(3) -0.01419(13) 0.22772(14) 0.0345(6) Uani 1 1 d . .
N3 N 0.4062(3) 0.03734(13) 0.34238(14) 0.0374(7) Uani 1 1 d . .
N4 N 0.2438(3) -0.09427(13) 0.27382(15) 0.0408(7) Uani 1 1 d . .
B1 B 0.2267(4) 0.22750(16) 0.12967(18) 0.0245(8) Uani 1 1 d . .
C1 C 0.1777(4) 0.12717(16) 0.04035(17) 0.0319(7) Uani 1 1 d . .
H1 H 0.214(3) 0.1569(14) 0.0031(16) 0.030(8) Uiso 1 1 d . .
C2 C 0.4208(4) -0.0520(2) 0.0729(2) 0.0614(11) Uani 1 1 d . .
H2A H 0.5048 -0.0355 0.1101 0.092 Uiso 1 1 calc R U
H2B H 0.3822 -0.0148 0.0374 0.092 Uiso 1 1 calc R U
H2C H 0.4483 -0.0905 0.0437 0.092 Uiso 1 1 calc R U
C3 C 0.1872(4) -0.09815(18) 0.05717(19) 0.0485(9) Uani 1 1 d . .
H3A H 0.2128 -0.1391 0.0310 0.073 Uiso 1 1 calc R U
H3B H 0.1561 -0.0618 0.0192 0.073 Uiso 1 1 calc R U
H3C H 0.1094 -0.1093 0.0831 0.073 Uiso 1 1 calc R U
C4 C -0.0641(4) 0.02272(18) 0.2938(2) 0.0504(10) Uani 1 1 d . .
H4A H -0.0764 0.0716 0.2813 0.076 Uiso 1 1 calc R U
H4B H 0.0164 0.0167 0.3377 0.076 Uiso 1 1 calc R U
H4C H -0.1515 0.0048 0.3071 0.076 Uiso 1 1 calc R U
C5 C -0.1526(5) -0.0010(2) 0.1619(2) 0.0688(12) Uani 1 1 d . .
H5A H -0.2430 -0.0159 0.1740 0.103 Uiso 1 1 calc R U
H5B H -0.1358 -0.0264 0.1170 0.103 Uiso 1 1 calc R U
H5C H -0.1572 0.0483 0.1503 0.103 Uiso 1 1 calc R U
C6 C 0.3812(4) 0.09870(18) 0.3834(2) 0.0544(10) Uani 1 1 d . .
H6A H 0.2818 0.0993 0.3894 0.082 Uiso 1 1 calc R U
H6B H 0.3994 0.1392 0.3543 0.082 Uiso 1 1 calc R U
H6C H 0.4455 0.0991 0.4343 0.082 Uiso 1 1 calc R U
C7 C 0.5539(4) 0.0349(2) 0.3335(3) 0.0691(12) Uani 1 1 d . .
H7A H 0.5763 0.0771 0.3083 0.104 Uiso 1 1 calc R U
H7B H 0.5670 -0.0048 0.3019 0.104 Uiso 1 1 calc R U
H7C H 0.6178 0.0309 0.3843 0.104 Uiso 1 1 calc R U
C8 C 0.3666(4) -0.12875(17) 0.1682(2) 0.0474(9) Uani 1 1 d . .
H8A H 0.4594 -0.1136 0.1998 0.057 Uiso 1 1 calc R U
H8B H 0.3852 -0.1697 0.1388 0.057 Uiso 1 1 calc R U
C9 C 0.2713(4) -0.14953(17) 0.2212(2) 0.0520(10) Uani 1 1 d . .
H9A H 0.1787 -0.1651 0.1898 0.062 Uiso 1 1 calc R U
H9B H 0.3154 -0.1890 0.2526 0.062 Uiso 1 1 calc R U
C10 C -0.0222(4) -0.08833(17) 0.2433(2) 0.0502(10) Uani 1 1 d . .
H10A H -0.0255 -0.1126 0.1940 0.060 Uiso 1 1 calc R U
H10B H -0.1059 -0.1036 0.2635 0.060 Uiso 1 1 calc R U
C11 C 0.1100(4) -0.10937(17) 0.2988(2) 0.0477(10) Uani 1 1 d . .
H11A H 0.1125 -0.0859 0.3485 0.057 Uiso 1 1 calc R U
H11B H 0.1054 -0.1593 0.3080 0.057 Uiso 1 1 calc R U
C12 C 0.3734(5) -0.02352(18) 0.38400(19) 0.0534(10) Uani 1 1 d . .
H12A H 0.2815 -0.0156 0.3997 0.064 Uiso 1 1 calc R U
H12B H 0.4483 -0.0284 0.4316 0.064 Uiso 1 1 calc R U
C13 C 0.3632(4) -0.08995(18) 0.3405(2) 0.0546(10) Uani 1 1 d . .
H13A H 0.4534 -0.0970 0.3227 0.066 Uiso 1 1 calc R U
H13B H 0.3542 -0.1279 0.3763 0.066 Uiso 1 1 calc R U
C14 C 0.3931(3) 0.22299(14) 0.12388(16) 0.0283(7) Uani 1 1 d . .
C15 C 0.4908(3) 0.18615(16) 0.17838(17) 0.0355(8) Uani 1 1 d . .
H15 H 0.4595 0.1677 0.2214 0.043 Uiso 1 1 calc R U
C16 C 0.6310(4) 0.17516(18) 0.17293(19) 0.0441(9) Uani 1 1 d . .
H16 H 0.6935 0.1497 0.2117 0.053 Uiso 1 1 calc R U
C17 C 0.6801(4) 0.20139(18) 0.1108(2) 0.0466(9) Uani 1 1 d . .
H17 H 0.7762 0.1943 0.1063 0.056 Uiso 1 1 calc R U
C18 C 0.5870(4) 0.23775(17) 0.05596(19) 0.0420(9) Uani 1 1 d . .
H18 H 0.6195 0.2556 0.0129 0.050 Uiso 1 1 calc R U
C19 C 0.4467(3) 0.24910(15) 0.06172(17) 0.0328(8) Uani 1 1 d . .
H19 H 0.3854 0.2750 0.0229 0.039 Uiso 1 1 calc R U
C20 C 0.2028(3) 0.23509(14) 0.21713(15) 0.0241(7) Uani 1 1 d . .
C21 C 0.2945(3) 0.27275(14) 0.27340(16) 0.0287(7) Uani 1 1 d . .
H21 H 0.3756 0.2940 0.2605 0.034 Uiso 1 1 calc R U
C22 C 0.2722(4) 0.28060(15) 0.34778(17) 0.0339(8) Uani 1 1 d . .
H22 H 0.3382 0.3061 0.3848 0.041 Uiso 1 1 calc R U
C23 C 0.1539(3) 0.25116(15) 0.36750(16) 0.0320(8) Uani 1 1 d . .
H23 H 0.1380 0.2562 0.4182 0.038 Uiso 1 1 calc R U
C24 C 0.0591(3) 0.21440(15) 0.31326(16) 0.0322(8) Uani 1 1 d . .
H24 H -0.0231 0.1945 0.3264 0.039 Uiso 1 1 calc R U
C25 C 0.0833(3) 0.20629(15) 0.23890(16) 0.0290(7) Uani 1 1 d . .
H25 H 0.0170 0.1806 0.2022 0.035 Uiso 1 1 calc R U
C26 C 0.1342(3) 0.28676(14) 0.07671(15) 0.0259(7) Uani 1 1 d . .
C27 C 0.1871(4) 0.35372(15) 0.07502(17) 0.0359(8) Uani 1 1 d . .
H27 H 0.2798 0.3641 0.1043 0.043 Uiso 1 1 calc R U
C28 C 0.1080(4) 0.40500(16) 0.03194(19) 0.0445(9) Uani 1 1 d . .
H28 H 0.1476 0.4497 0.0316 0.053 Uiso 1 1 calc R U
C29 C -0.0275(4) 0.39205(18) -0.01049(19) 0.0450(10) Uani 1 1 d . .
H29 H -0.0812 0.4274 -0.0402 0.054 Uiso 1 1 calc R U
C30 C -0.0838(4) 0.32750(17) -0.00923(17) 0.0386(8) Uani 1 1 d . .
H30 H -0.1776 0.3179 -0.0376 0.046 Uiso 1 1 calc R U
C31 C -0.0030(3) 0.27617(15) 0.03366(16) 0.0310(7) Uani 1 1 d . .
H31 H -0.0436 0.2317 0.0335 0.037 Uiso 1 1 calc R U

loop_
_atom_site_aniso_label
_atom_site_aniso_U_11
_atom_site_aniso_U_22
_atom_site_aniso_U_33
_atom_site_aniso_U_23
_atom_site_aniso_U_13
_atom_site_aniso_U_12
K1 0.0316(4) 0.0274(4) 0.0296(4) 0.0067(3) 0.0098(3) 0.0018(3)
O1 0.0433(14) 0.0216(11) 0.0206(10) -0.0011(8) 0.0079(10) 0.0021(9)
O2 0.0587(16) 0.0276(13) 0.0313(12) -0.0085(10) 0.0055(11) -0.0004(11)
N1 0.0288(16) 0.0386(16) 0.0411(16) -0.0037(13) 0.0105(13) 0.0007(13)
N2 0.0323(16) 0.0414(16) 0.0321(15) -0.0077(12) 0.0124(13) -0.0039(12)
N3 0.0410(17) 0.0363(16) 0.0350(15) 0.0069(12) 0.0080(13) 0.0090(13)
N4 0.056(2) 0.0292(16) 0.0394(16) 0.0073(12) 0.0146(15) 0.0054(14)
B1 0.034(2) 0.0193(18) 0.0212(17) -0.0003(13) 0.0071(15) -0.0012(15)
C1 0.044(2) 0.0269(18) 0.0237(16) -0.0025(14) 0.0044(15) 0.0001(15)
C2 0.047(3) 0.069(3) 0.074(3) 0.005(2) 0.026(2) 0.005(2)
C3 0.054(3) 0.045(2) 0.045(2) -0.0096(17) 0.0080(19) -0.0012(18)
C4 0.052(2) 0.053(2) 0.050(2) -0.0154(18) 0.0194(19) -0.0040(19)
C5 0.060(3) 0.092(3) 0.051(2) -0.016(2) 0.004(2) 0.014(2)
C6 0.077(3) 0.047(2) 0.035(2) 0.0014(17) 0.003(2) 0.011(2)
C7 0.052(3) 0.064(3) 0.093(3) 0.017(2) 0.019(2) 0.008(2)
C8 0.049(2) 0.041(2) 0.051(2) -0.0012(17) 0.0077(19) 0.0121(18)
C9 0.071(3) 0.030(2) 0.057(2) 0.0049(17) 0.016(2) 0.0089(18)
C10 0.057(3) 0.036(2) 0.067(3) -0.0090(18) 0.034(2) -0.0162(18)
C11 0.068(3) 0.0285(19) 0.052(2) 0.0056(16) 0.023(2) -0.0102(18)
C12 0.075(3) 0.051(2) 0.0306(19) 0.0120(17) 0.0008(19) 0.007(2)
C13 0.070(3) 0.043(2) 0.048(2) 0.0209(18) 0.004(2) 0.010(2)
C14 0.0385(19) 0.0264(17) 0.0217(15) -0.0090(13) 0.0097(14) -0.0022(14)
C15 0.041(2) 0.040(2) 0.0277(17) -0.0015(14) 0.0126(16) 0.0077(16)
C16 0.042(2) 0.054(2) 0.0369(19) -0.0063(16) 0.0086(17) 0.0154(18)
C17 0.034(2) 0.061(3) 0.046(2) -0.0156(18) 0.0125(18) 0.0054(18)
C18 0.046(2) 0.052(2) 0.0349(19) -0.0142(16) 0.0230(18) -0.0077(18)
C19 0.038(2) 0.0344(18) 0.0274(16) -0.0058(13) 0.0095(15) -0.0012(15)
C20 0.0314(18) 0.0215(15) 0.0204(15) 0.0013(12) 0.0075(13) 0.0036(13)
C21 0.0360(19) 0.0243(16) 0.0280(16) -0.0010(13) 0.0113(14) -0.0013(14)
C22 0.046(2) 0.0324(18) 0.0237(16) -0.0064(13) 0.0077(15) -0.0025(16)
C23 0.044(2) 0.0335(18) 0.0207(15) -0.0024(13) 0.0124(15) 0.0032(15)
C24 0.039(2) 0.0320(18) 0.0289(17) 0.0022(14) 0.0152(15) -0.0009(15)
C25 0.0315(18) 0.0300(17) 0.0260(16) 0.0014(13) 0.0076(14) 0.0013(14)
C26 0.0347(19) 0.0273(17) 0.0188(14) -0.0007(12) 0.0129(14) 0.0024(14)
C27 0.053(2) 0.0268(18) 0.0308(17) -0.0011(14) 0.0147(16) 0.0006(16)
C28 0.073(3) 0.0264(19) 0.041(2) 0.0080(15) 0.027(2) 0.0075(18)
C29 0.065(3) 0.042(2) 0.0340(19) 0.0181(16) 0.025(2) 0.027(2)
C30 0.039(2) 0.049(2) 0.0302(17) 0.0102(15) 0.0129(16) 0.0137(17)
C31 0.040(2) 0.0294(17) 0.0272(16) 0.0044(13) 0.0146(15) 0.0020(15)

loop_
_atom_type_symbol
_atom_type_description
_atom_type_scat_dispersion_real
_atom_type_scat_dispersion_imag
_atom_type_scat_source
C C 0.0033 0.0016 'International Tables Vol C Tables 4.2.6.8 and 6.1.1.4'
H H 0.0000 0.0000 'International Tables Vol C Tables 4.2.6.8 and 6.1.1.4'
B B 0.0013 0.0007 'International Tables Vol C Tables 4.2.6.8 and 6.1.1.4'
K K 0.2009 0.2494 'International Tables Vol C Tables 4.2.6.8 and 6.1.1.4'
N N 0.0061 0.0033 'International Tables Vol C Tables 4.2.6.8 and 6.1.1.4'
O O 0.0106 0.0060 'International Tables Vol C Tables 4.2.6.8 and 6.1.1.4'

loop_
_geom_angle_atom_site_label_1
_geom_angle_atom_site_label_2
_geom_angle_atom_site_label_3
_geom_angle
O1 K1 N2 110.96(7)
O1 K1 N1 114.85(7)
N2 K1 N1 103.24(7)
O1 K1 N3 120.88(7)
N2 K1 N3 100.67(8)
N1 K1 N3 104.02(8)
O1 K1 N4 174.33(8)
N2 K1 N4 64.45(8)
N1 K1 N4 64.43(7)
N3 K1 N4 64.18(8)
O1 K1 O2 45.50(5)
N2 K1 O2 107.62(7)
N1 K1 O2 72.24(7)
N3 K1 O2 151.59(7)
N4 K1 O2 131.41(7)
O1 K1 C1 24.32(6)
N2 K1 C1 116.75(9)
N1 K1 C1 90.72(8)
N3 K1 C1 135.42(8)
N4 K1 C1 153.55(8)
O2 K1 C1 22.58(6)
O1 K1 C3 105.96(7)
N2 K1 C3 87.18(8)
N1 K1 C3 23.66(8)
N3 K1 C3 124.72(8)
N4 K1 C3 71.09(8)
O2 K1 C3 60.47(7)
C1 K1 C3 82.49(8)
O1 K1 C5 91.72(9)
N2 K1 C5 23.34(8)
N1 K1 C5 101.08(9)
N3 K1 C5 123.14(8)
N4 K1 C5 83.02(9)
O2 K1 C5 84.76(8)
C1 K1 C5 93.74(9)
C3 K1 C5 79.52(9)
C1 O1 B1 120.7(2)
C1 O1 K1 94.81(17)
B1 O1 K1 125.06(16)
C1 O2 K1 89.18(17)
C8 N1 C3 111.1(3)
C8 N1 C2 110.7(3)
C3 N1 C2 108.1(3)
C8 N1 K1 110.49(18)
C3 N1 K1 105.66(18)
C2 N1 K1 110.6(2)
C4 N2 C5 108.6(3)
C4 N2 C10 111.0(3)
C5 N2 C10 110.3(3)
C4 N2 K1 109.42(19)
C5 N2 K1 107.3(2)
C10 N2 K1 110.22(18)
C6 N3 C7 110.5(3)
C6 N3 C12 109.8(3)
C7 N3 C12 110.2(3)
C6 N3 K1 109.3(2)
C7 N3 K1 109.5(2)
C12 N3 K1 107.5(2)
C13 N4 C11 110.3(3)
C13 N4 C9 109.8(3)
C11 N4 C9 109.1(3)
C13 N4 K1 109.49(19)
C11 N4 K1 109.28(19)
C9 N4 K1 108.88(18)
O1 B1 C14 106.1(2)
O1 B1 C20 103.1(2)
C14 B1 C20 113.9(3)
O1 B1 C26 109.4(2)
C14 B1 C26 115.0(2)
C20 B1 C26 108.6(2)
O2 C1 O1 122.7(3)
O2 C1 K1 68.23(17)
O1 C1 K1 60.87(15)
O2 C1 H1 120.0(16)
O1 C1 H1 117.4(16)
K1 C1 H1 153.7(17)
N1 C2 H2A 109.5
N1 C2 H2B 109.5
H2A C2 H2B 109.5
N1 C2 H2C 109.5
H2A C2 H2C 109.5
H2B C2 H2C 109.5
N1 C3 K1 50.68(14)
N1 C3 H3A 109.5
K1 C3 H3A 159.9
N1 C3 H3B 109.5
K1 C3 H3B 83.7
H3A C3 H3B 109.5
N1 C3 H3C 109.5
K1 C3 H3C 78.7
H3A C3 H3C 109.5
H3B C3 H3C 109.5
N2 C4 H4A 109.5
N2 C4 H4B 109.5
H4A C4 H4B 109.5
N2 C4 H4C 109.5
H4A C4 H4C 109.5
H4B C4 H4C 109.5
N2 C5 K1 49.40(17)
N2 C5 H5A 109.5
K1 C5 H5A 158.7
N2 C5 H5B 109.5
K1 C5 H5B 83.8
H5A C5 H5B 109.5
N2 C5 H5C 109.5
K1 C5 H5C 80.0
H5A C5 H5C 109.5
H5B C5 H5C 109.5
N3 C6 H6A 109.5
N3 C6 H6B 109.5
H6A C6 H6B 109.5
N3 C6 H6C 109.5
H6A C6 H6C 109.5
H6B C6 H6C 109.5
N3 C7 H7A 109.5
N3 C7 H7B 109.5
H7A C7 H7B 109.5
N3 C7 H7C 109.5
H7A C7 H7C 109.5
H7B C7 H7C 109.5
N1 C8 C9 115.5(3)
N1 C8 H8A 108.4
C9 C8 H8A 108.4
N1 C8 H8B 108.4
C9 C8 H8B 108.4
H8A C8 H8B 107.5
N4 C9 C8 114.3(3)
N4 C9 H9A 108.7
C8 C9 H9A 108.7
N4 C9 H9B 108.7
C8 C9 H9B 108.7
H9A C9 H9B 107.6
N2 C10 C11 115.1(3)
N2 C10 H10A 108.5
C11 C10 H10A 108.5
N2 C10 H10B 108.5
C11 C10 H10B 108.5
H10A C10 H10B 107.5
N4 C11 C10 114.7(3)
N4 C11 H11A 108.6
C10 C11 H11A 108.6
N4 C11 H11B 108.6
C10 C11 H11B 108.6
H11A C11 H11B 107.6
N3 C12 C13 115.8(3)
N3 C12 H12A 108.3
C13 C12 H12A 108.3
N3 C12 H12B 108.3
C13 C12 H12B 108.3
H12A C12 H12B 107.4
N4 C13 C12 114.9(3)
N4 C13 H13A 108.5
C12 C13 H13A 108.5
N4 C13 H13B 108.5
C12 C13 H13B 108.5
H13A C13 H13B 107.5
C15 C14 C19 115.4(3)
C15 C14 B1 120.5(2)
C19 C14 B1 123.8(3)
C16 C15 C14 123.3(3)
C16 C15 H15 118.3
C14 C15 H15 118.3
C15 C16 C17 119.8(3)
C15 C16 H16 120.1
C17 C16 H16 120.1
C18 C17 C16 118.6(3)
C18 C17 H17 120.7
C16 C17 H17 120.7
C17 C18 C19 121.6(3)
C17 C18 H18 119.2
C19 C18 H18 119.2
C18 C19 C14 121.3(3)
C18 C19 H19 119.3
C14 C19 H19 119.3
C21 C20 C25 116.1(2)
C21 C20 B1 122.7(2)
C25 C20 B1 121.1(3)
C22 C21 C20 122.7(3)
C22 C21 H21 118.6
C20 C21 H21 118.6
C23 C22 C21 119.7(3)
C23 C22 H22 120.2
C21 C22 H22 120.2
C24 C23 C22 119.6(3)
C24 C23 H23 120.2
C22 C23 H23 120.2
C23 C24 C25 120.3(3)
C23 C24 H24 119.9
C25 C24 H24 119.9
C24 C25 C20 121.6(3)
C24 C25 H25 119.2
C20 C25 H25 119.2
C31 C26 C27 115.5(3)
C31 C26 B1 123.2(3)
C27 C26 B1 121.2(3)
C28 C27 C26 121.8(3)
C28 C27 H27 119.1
C26 C27 H27 119.1
C29 C28 C27 120.8(3)
C29 C28 H28 119.6
C27 C28 H28 119.6
C30 C29 C28 119.1(3)
C30 C29 H29 120.4
C28 C29 H29 120.4
C29 C30 C31 119.7(3)
C29 C30 H30 120.2
C31 C30 H30 120.2
C26 C31 C30 123.1(3)
C26 C31 H31 118.4
C30 C31 H31 118.4

loop_
_geom_bond_atom_site_label_1
_geom_bond_atom_site_label_2
_geom_bond_distance
K1 O1 2.766(2)
K1 N2 2.796(3)
K1 N1 2.817(3)
K1 N3 2.923(3)
K1 N4 2.930(3)
K1 O2 2.931(2)
K1 C1 3.156(3)
K1 C3 3.507(3)
K1 C5 3.517(4)
O1 C1 1.304(3)
O1 B1 1.567(4)
O2 C1 1.212(3)
N1 C8 1.447(4)
N1 C3 1.462(4)
N1 C2 1.465(4)
N2 C4 1.450(4)
N2 C5 1.459(5)
N2 C10 1.472(4)
N3 C6 1.446(4)
N3 C7 1.456(4)
N3 C12 1.466(4)
N4 C13 1.462(5)
N4 C11 1.471(4)
N4 C9 1.485(4)
B1 C14 1.620(4)
B1 C20 1.624(4)
B1 C26 1.628(4)
C1 H1 1.00(3)
C2 H2A 0.9800
C2 H2B 0.9800
C2 H2C 0.9800
C3 H3A 0.9800
C3 H3B 0.9800
C3 H3C 0.9800
C4 H4A 0.9800
C4 H4B 0.9800
C4 H4C 0.9800
C5 H5A 0.9800
C5 H5B 0.9800
C5 H5C 0.9800
C6 H6A 0.9800
C6 H6B 0.9800
C6 H6C 0.9800
C7 H7A 0.9800
C7 H7B 0.9800
C7 H7C 0.9800
C8 C9 1.499(5)
C8 H8A 0.9900
C8 H8B 0.9900
C9 H9A 0.9900
C9 H9B 0.9900
C10 C11 1.488(5)
C10 H10A 0.9900
C10 H10B 0.9900
C11 H11A 0.9900
C11 H11B 0.9900
C12 C13 1.500(5)
C12 H12A 0.9900
C12 H12B 0.9900
C13 H13A 0.9900
C13 H13B 0.9900
C14 C15 1.394(4)
C14 C19 1.407(4)
C15 C16 1.382(4)
C15 H15 0.9500
C16 C17 1.386(5)
C16 H16 0.9500
C17 C18 1.369(5)
C17 H17 0.9500
C18 C19 1.387(4)
C18 H18 0.9500
C19 H19 0.9500
C20 C21 1.391(4)
C20 C25 1.400(4)
C21 C22 1.390(4)
C21 H21 0.9500
C22 C23 1.379(4)
C22 H22 0.9500
C23 C24 1.376(4)
C23 H23 0.9500
C24 C25 1.397(4)
C24 H24 0.9500
C25 H25 0.9500
C26 C31 1.388(4)
C26 C27 1.402(4)
C27 C28 1.382(4)
C27 H27 0.9500
C28 C29 1.378(5)
C28 H28 0.9500
C29 C30 1.370(5)
C29 H29 0.9500
C30 C31 1.389(4)
C30 H30 0.9500
C31 H31 0.9500

loop_
_geom_torsion_atom_site_label_1
_geom_torsion_atom_site_label_2
_geom_torsion_atom_site_label_3
_geom_torsion_atom_site_label_4
_geom_torsion
C1 O1 B1 C14 -50.2(3)
K1 O1 B1 C14 72.2(2)
C1 O1 B1 C20 -170.2(2)
K1 O1 B1 C20 -47.8(3)
C1 O1 B1 C26 74.4(3)
K1 O1 B1 C26 -163.18(14)
K1 O2 C1 O1 -28.5(3)
B1 O1 C1 O2 166.6(3)
K1 O1 C1 O2 30.5(3)
B1 O1 C1 K1 136.1(3)
C8 N1 C3 K1 119.9(2)
C2 N1 C3 K1 -118.4(3)
C4 N2 C5 K1 118.2(3)
C10 N2 C5 K1 -120.0(2)
C3 N1 C8 C9 -67.7(4)
C2 N1 C8 C9 172.1(3)
K1 N1 C8 C9 49.2(3)
C13 N4 C9 C8 -81.9(4)
C11 N4 C9 C8 157.1(3)
K1 N4 C9 C8 38.0(4)
N1 C8 C9 N4 -62.9(4)
C4 N2 C10 C11 -71.2(4)
C5 N2 C10 C11 168.5(3)
K1 N2 C10 C11 50.2(3)
C13 N4 C11 C10 157.0(3)
C9 N4 C11 C10 -82.4(3)
K1 N4 C11 C10 36.5(3)
N2 C10 C11 N4 -62.3(4)
C6 N3 C12 C13 167.1(3)
C7 N3 C12 C13 -71.0(4)
K1 N3 C12 C13 48.2(4)
C11 N4 C13 C12 -78.9(4)
C9 N4 C13 C12 160.8(3)
K1 N4 C13 C12 41.4(3)
N3 C12 C13 N4 -66.0(4)
O1 B1 C14 C15 -73.8(3)
C20 B1 C14 C15 38.8(4)
C26 B1 C14 C15 165.1(3)
O1 B1 C14 C19 99.9(3)
C20 B1 C14 C19 -147.5(3)
C26 B1 C14 C19 -21.2(4)
C19 C14 C15 C16 -0.2(4)
B1 C14 C15 C16 174.0(3)
C14 C15 C16 C17 -0.1(5)
C15 C16 C17 C18 -0.1(5)
C16 C17 C18 C19 0.5(5)
C17 C18 C19 C14 -0.8(5)
C15 C14 C19 C18 0.6(4)
B1 C14 C19 C18 -173.4(3)
O1 B1 C20 C21 150.4(3)
C14 B1 C20 C21 35.9(4)
C26 B1 C20 C21 -93.7(3)
O1 B1 C20 C25 -32.8(3)
C14 B1 C20 C25 -147.2(3)
C26 B1 C20 C25 83.2(3)
C25 C20 C21 C22 1.4(4)
B1 C20 C21 C22 178.4(3)
C20 C21 C22 C23 -1.0(5)
C21 C22 C23 C24 -0.1(5)
C22 C23 C24 C25 0.7(5)
C23 C24 C25 C20 -0.3(5)
C21 C20 C25 C24 -0.8(4)
B1 C20 C25 C24 -177.8(3)
O1 B1 C26 C31 17.6(3)
C14 B1 C26 C31 136.9(3)
C20 B1 C26 C31 -94.2(3)
O1 B1 C26 C27 -165.6(2)
C14 B1 C26 C27 -46.4(3)
C20 B1 C26 C27 82.6(3)
C31 C26 C27 C28 -1.2(4)
B1 C26 C27 C28 -178.2(3)
C26 C27 C28 C29 0.8(4)
C27 C28 C29 C30 0.3(4)
C28 C29 C30 C31 -0.9(4)
C27 C26 C31 C30 0.6(4)
B1 C26 C31 C30 177.5(2)
C29 C30 C31 C26 0.4(4)
